data_4103863
loop_
_publ_author_name
'Steven P. Reade'
'Mary F. Mahon'
'Michael K. Whittlesey'

_publ_section_title
;
 Catalytic Hydrodefluorination of Aromatic Fluorocarbons by Ruthenium
 N-Heterocyclic Carbene Complexes
;
_journal_name_full 'Journal of the American Chemical Society'
_journal_page_first 1847
_journal_page_last 1861
_journal_paper_doi 10.1021/ja806545e
_journal_volume 131
_journal_year 2009
_chemical_formula_sum 'C68 H76 N2 O2 P2 Ru'
_chemical_formula_weight 1116.32
_chemical_name_systematic
;
 ?
;
_space_group_IT_number 33
_symmetry_cell_setting orthorhombic
_symmetry_space_group_name_Hall 'P -2n 2a'
_symmetry_space_group_name_H-M 'P 21 c n'
_atom_sites_solution_hydrogens geom
_atom_sites_solution_primary direct
_atom_sites_solution_secondary difmap
_audit_creation_method SHELXL-97
_cell_angle_alpha 90.00
_cell_angle_beta 90.00
_cell_angle_gamma 90.00
_cell_formula_units_Z 4
_cell_length_a 11.6010(1)
_cell_length_b 12.6060(2)
_cell_length_c 39.3500(6)
_cell_measurement_reflns_used 110466
_cell_measurement_temperature 150(2)
_cell_measurement_theta_max 27.485
_cell_measurement_theta_min 2.910
_cell_volume 5754.63(14)
_computing_cell_refinement 'HKL Scalepack (Otwinowski & Minor 1997)'
_computing_data_reduction 'Denzo & Scalepack (Otwinowski & Minor, 1997)'
_computing_molecular_graphics 'ORTEX (P.McArdle, 1995)'
_computing_publication_material 'SHELXL-97/2 (Sheldrick,1997)'
_computing_structure_refinement 'SHELXL-97 (Sheldrick, 1997)'
_computing_structure_solution 'SHELXS-97 (Sheldrick, 1990)'
_diffrn_ambient_temperature 150(2)
_diffrn_measured_fraction_theta_full 0.996
_diffrn_measured_fraction_theta_max 0.996
_diffrn_measurement_device_type KappaCCD
_diffrn_measurement_method KappaCCD
_diffrn_radiation_monochromator graphite
_diffrn_radiation_source 'fine-focus sealed tube'
_diffrn_radiation_type MoK\a
_diffrn_radiation_wavelength 0.71073
_diffrn_reflns_av_R_equivalents 0.0914
_diffrn_reflns_av_sigmaI/netI 0.0719
_diffrn_reflns_limit_h_max 13
_diffrn_reflns_limit_h_min -13
_diffrn_reflns_limit_k_max 14
_diffrn_reflns_limit_k_min -14
_diffrn_reflns_limit_l_max 46
_diffrn_reflns_limit_l_min -45
_diffrn_reflns_number 60542
_diffrn_reflns_theta_full 25.00
_diffrn_reflns_theta_max 25.00
_diffrn_reflns_theta_min 3.52
_exptl_absorpt_coefficient_mu 0.375
_exptl_absorpt_correction_T_max 0.96
_exptl_absorpt_correction_T_min 0.93
_exptl_absorpt_correction_type multi-scan
_exptl_absorpt_process_details
;
 ?
;
_exptl_crystal_colour Colourless
_exptl_crystal_density_diffrn 1.288
_exptl_crystal_density_method 'not measured'
_exptl_crystal_description Block
_exptl_crystal_F_000 2352
_exptl_crystal_size_max 0.15
_exptl_crystal_size_mid 0.07
_exptl_crystal_size_min 0.07
_refine_diff_density_max 0.528
_refine_diff_density_min -0.461
_refine_diff_density_rms 0.068
_refine_ls_abs_structure_details 'Flack H D (1983), Acta Cryst. A39, 876-881'
_refine_ls_abs_structure_Flack -0.03(3)
_refine_ls_extinction_method none
_refine_ls_goodness_of_fit_ref 1.062
_refine_ls_hydrogen_treatment mixed
_refine_ls_matrix_type full
_refine_ls_number_parameters 689
_refine_ls_number_reflns 10099
_refine_ls_number_restraints 15
_refine_ls_restrained_S_all 1.066
_refine_ls_R_factor_all 0.0730
_refine_ls_R_factor_gt 0.0470
_refine_ls_shift/su_max 0.002
_refine_ls_shift/su_mean 0.000
_refine_ls_structure_factor_coef Fsqd
_refine_ls_weighting_details 'calc w=1/[\s^2^(Fo^2^)+(0.0237P)^2^+4.2634P] where P=(Fo^2^+2Fc^2^)/3'
_refine_ls_weighting_scheme calc
_refine_ls_wR_factor_gt 0.0792
_refine_ls_wR_factor_ref 0.0874
_reflns_number_gt 7990
_reflns_number_total 10099
_reflns_threshold_expression >2sigma(I)
_cod_data_source_file ja806545e_si_002_5.cif
_cod_data_source_block cpd15_k07mkw12
_cod_depositor_comments
;
The following automatic conversions were performed:

'_exptl_absorpt_correction_type' value 'Multi-Scan' changed to
'multi-scan' according to the built-in table from CIF Core dictionary
named 'cif_core.dic' version 2.4.1 from 2010-06-29.

Automatic conversion script
Id: cif_fix_values 1715 2011-07-08 13:25:40Z adriana 
;
_cod_database_code 4103863

loop_
_symmetry_equiv_pos_as_xyz
'x, y, z'
'x+1/2, -y, -z'
'x+1/2, y+1/2, -z+1/2'
'x, -y+1/2, z+1/2'

loop_
_atom_site_label
_atom_site_type_symbol
_atom_site_fract_x
_atom_site_fract_y
_atom_site_fract_z
_atom_site_U_iso_or_equiv
_atom_site_adp_type
_atom_site_occupancy
_atom_site_symmetry_multiplicity
_atom_site_calc_flag
_atom_site_refinement_flags
_atom_site_disorder_assembly
_atom_site_disorder_group
Ru1 Ru 0.52553(5) 0.23892(2) 0.376776(8) 0.02085(8) Uani 1 1 d D . .
P1 P 0.57015(10) 0.16787(9) 0.32222(3) 0.0234(3) Uani 1 1 d . . .
P2 P 0.49433(9) 0.41558(9) 0.36165(3) 0.0234(3) Uani 1 1 d . . .
O1 O 0.7709(3) 0.2935(3) 0.39953(8) 0.0377(8) Uani 1 1 d . . .
O2 O 0.0585(4) 0.4831(4) 0.45901(10) 0.0746(13) Uani 1 1 d D . .
N1 N 0.3885(3) 0.0610(3) 0.41369(8) 0.0226(8) Uani 1 1 d . . .
N2 N 0.5673(3) 0.0448(3) 0.42768(8) 0.0243(9) Uani 1 1 d . . .
C1 C 0.6777(4) 0.2683(4) 0.39171(11) 0.0275(11) Uani 1 1 d . . .
C2 C 0.4963(4) 0.1053(3) 0.40691(9) 0.0225(10) Uani 1 1 d . . .
C3 C 0.3950(4) -0.0222(4) 0.43651(11) 0.0288(11) Uani 1 1 d . . .
H3 H 0.3326 -0.0638 0.4447 0.035 Uiso 1 1 calc R . .
C4 C 0.5070(4) -0.0329(3) 0.44482(10) 0.0310(11) Uani 1 1 d . . .
H4 H 0.5387 -0.0844 0.4597 0.037 Uiso 1 1 calc R . .
C5 C 0.2759(4) 0.1081(3) 0.40634(11) 0.0264(11) Uani 1 1 d . . .
C6 C 0.2366(4) 0.1854(4) 0.42862(11) 0.0270(11) Uani 1 1 d . . .
C7 C 0.1293(4) 0.2310(4) 0.42205(13) 0.0373(12) Uani 1 1 d . . .
H7 H 0.1009 0.2851 0.4366 0.045 Uiso 1 1 calc R . .
C8 C 0.0637(4) 0.1985(4) 0.39456(12) 0.0386(13) Uani 1 1 d . . .
H8 H -0.0086 0.2311 0.3902 0.046 Uiso 1 1 calc R . .
C9 C 0.1028(4) 0.1189(4) 0.37346(11) 0.0349(12) Uani 1 1 d . . .
H9 H 0.0565 0.0963 0.3549 0.042 Uiso 1 1 calc R . .
C10 C 0.2105(4) 0.0709(4) 0.37903(11) 0.0309(11) Uani 1 1 d . . .
C11 C 0.2989(4) 0.2132(4) 0.46127(12) 0.0364(13) Uani 1 1 d . . .
H11 H 0.3795 0.1858 0.4593 0.044 Uiso 1 1 calc R . .
C12 C 0.2432(5) 0.1584(5) 0.49132(12) 0.0481(15) Uani 1 1 d . . .
H12A H 0.1664 0.1884 0.4952 0.072 Uiso 1 1 calc R . .
H12B H 0.2909 0.1689 0.5116 0.072 Uiso 1 1 calc R . .
H12C H 0.2363 0.0823 0.4866 0.072 Uiso 1 1 calc R . .
C13 C 0.3063(5) 0.3336(4) 0.46784(14) 0.0493(15) Uani 1 1 d . . .
H13A H 0.3411 0.3686 0.4481 0.074 Uiso 1 1 calc R . .
H13B H 0.3537 0.3467 0.4880 0.074 Uiso 1 1 calc R . .
H13C H 0.2286 0.3620 0.4716 0.074 Uiso 1 1 calc R . .
C14 C 0.2505(4) -0.0215(4) 0.35707(13) 0.0382(13) Uani 1 1 d . . .
H14 H 0.3361 -0.0271 0.3596 0.046 Uiso 1 1 calc R . .
C15 C 0.1980(6) -0.1256(5) 0.36998(14) 0.0613(18) Uani 1 1 d . . .
H15A H 0.1139 -0.1224 0.3679 0.092 Uiso 1 1 calc R . .
H15B H 0.2191 -0.1360 0.3939 0.092 Uiso 1 1 calc R . .
H15C H 0.2274 -0.1849 0.3564 0.092 Uiso 1 1 calc R . .
C16 C 0.2243(5) -0.0066(5) 0.31942(12) 0.0512(16) Uani 1 1 d . . .
H16A H 0.1407 -0.0070 0.3159 0.077 Uiso 1 1 calc R . .
H16B H 0.2594 -0.0645 0.3064 0.077 Uiso 1 1 calc R . .
H16C H 0.2560 0.0614 0.3117 0.077 Uiso 1 1 calc R . .
C17 C 0.6893(4) 0.0598(4) 0.43625(11) 0.0265(11) Uani 1 1 d . . .
C18 C 0.7160(4) 0.1352(4) 0.46089(12) 0.0310(11) Uani 1 1 d . . .
C19 C 0.8320(5) 0.1423(4) 0.47113(13) 0.0412(13) Uani 1 1 d . . .
H19 H 0.8537 0.1939 0.4875 0.049 Uiso 1 1 calc R . .
C20 C 0.9146(5) 0.0757(5) 0.45776(13) 0.0450(14) Uani 1 1 d . . .
H20 H 0.9924 0.0810 0.4651 0.054 Uiso 1 1 calc R . .
C21 C 0.8841(4) 0.0017(4) 0.43381(13) 0.0392(13) Uani 1 1 d . . .
H21 H 0.9418 -0.0434 0.4246 0.047 Uiso 1 1 calc R . .
C22 C 0.7708(4) -0.0091(4) 0.42268(11) 0.0334(12) Uani 1 1 d . . .
C23 C 0.6276(4) 0.2072(4) 0.47745(12) 0.0369(12) Uani 1 1 d . . .
H23 H 0.5654 0.2212 0.4604 0.044 Uiso 1 1 calc R . .
C24 C 0.5728(5) 0.1507(4) 0.50790(12) 0.0481(14) Uani 1 1 d . . .
H24A H 0.5393 0.0833 0.5004 0.072 Uiso 1 1 calc R . .
H24B H 0.5121 0.1957 0.5176 0.072 Uiso 1 1 calc R . .
H24C H 0.6318 0.1372 0.5252 0.072 Uiso 1 1 calc R . .
C25 C 0.6758(5) 0.3152(4) 0.48914(14) 0.0509(15) Uani 1 1 d . . .
H25A H 0.7286 0.3045 0.5083 0.076 Uiso 1 1 calc R . .
H25B H 0.6121 0.3612 0.4963 0.076 Uiso 1 1 calc R . .
H25C H 0.7174 0.3487 0.4703 0.076 Uiso 1 1 calc R . .
C26 C 0.7430(4) -0.0976(4) 0.39737(11) 0.0384(13) Uani 1 1 d . . .
H26 H 0.6589 -0.0933 0.3919 0.046 Uiso 1 1 calc R . .
C27 C 0.7669(6) -0.2075(4) 0.41155(14) 0.0584(17) Uani 1 1 d . . .
H27A H 0.7472 -0.2611 0.3945 0.088 Uiso 1 1 calc R . .
H27B H 0.7202 -0.2189 0.4320 0.088 Uiso 1 1 calc R . .
H27C H 0.8488 -0.2135 0.4174 0.088 Uiso 1 1 calc R . .
C28 C 0.8108(5) -0.0809(6) 0.36416(13) 0.066(2) Uani 1 1 d . . .
H28A H 0.8936 -0.0863 0.3688 0.098 Uiso 1 1 calc R . .
H28B H 0.7934 -0.0104 0.3549 0.098 Uiso 1 1 calc R . .
H28C H 0.7885 -0.1352 0.3476 0.098 Uiso 1 1 calc R . .
C29 C 0.5335(5) 0.0282(3) 0.31123(9) 0.0266(10) Uani 1 1 d . . .
C30 C 0.5383(5) -0.0483(3) 0.33677(10) 0.0323(11) Uani 1 1 d . . .
H30 H 0.5505 -0.0267 0.3596 0.039 Uiso 1 1 calc R . .
C31 C 0.5257(5) -0.1547(3) 0.32948(11) 0.0413(11) Uani 1 1 d . . .
H31 H 0.5321 -0.2062 0.3470 0.050 Uiso 1 1 calc R . .
C32 C 0.5037(5) -0.1859(4) 0.29645(12) 0.0457(15) Uani 1 1 d . . .
H32 H 0.4936 -0.2589 0.2912 0.055 Uiso 1 1 calc R . .
C33 C 0.4966(5) -0.1114(4) 0.27126(11) 0.0480(16) Uani 1 1 d . . .
H33 H 0.4805 -0.1328 0.2486 0.058 Uiso 1 1 calc R . .
C34 C 0.5125(5) -0.0060(3) 0.27848(10) 0.0384(12) Uani 1 1 d . . .
H34 H 0.5089 0.0445 0.2606 0.046 Uiso 1 1 calc R . .
C35 C 0.7226(4) 0.1708(4) 0.30819(10) 0.0243(10) Uani 1 1 d . . .
C36 C 0.7770(4) 0.0908(4) 0.29027(12) 0.0342(12) Uani 1 1 d . . .
H36 H 0.7344 0.0296 0.2839 0.041 Uiso 1 1 calc R . .
C37 C 0.8923(4) 0.0978(4) 0.28133(12) 0.0395(13) Uani 1 1 d . . .
H37 H 0.9274 0.0418 0.2689 0.047 Uiso 1 1 calc R . .
C38 C 0.9567(4) 0.1860(4) 0.29038(12) 0.0368(12) Uani 1 1 d . . .
H38 H 1.0360 0.1905 0.2845 0.044 Uiso 1 1 calc R . .
C39 C 0.9033(4) 0.2679(4) 0.30823(11) 0.0339(12) Uani 1 1 d . . .
H39 H 0.9460 0.3292 0.3144 0.041 Uiso 1 1 calc R . .
C40 C 0.7882(4) 0.2599(4) 0.31688(10) 0.0283(11) Uani 1 1 d . . .
H40 H 0.7528 0.3162 0.3290 0.034 Uiso 1 1 calc R . .
C41 C 0.4975(4) 0.2317(3) 0.28569(10) 0.0261(12) Uani 1 1 d . . .
C42 C 0.5530(4) 0.2537(3) 0.25484(10) 0.0328(13) Uani 1 1 d . . .
H42 H 0.6329 0.2387 0.2526 0.039 Uiso 1 1 calc R . .
C43 C 0.4937(5) 0.2967(4) 0.22767(11) 0.0418(15) Uani 1 1 d . . .
H43 H 0.5329 0.3114 0.2070 0.050 Uiso 1 1 calc R . .
C44 C 0.3773(5) 0.3183(4) 0.23066(13) 0.0433(14) Uani 1 1 d . . .
H44 H 0.3361 0.3476 0.2120 0.052 Uiso 1 1 calc R . .
C45 C 0.3206(5) 0.2969(4) 0.26121(12) 0.0361(13) Uani 1 1 d . . .
H45 H 0.2405 0.3113 0.2634 0.043 Uiso 1 1 calc R . .
C46 C 0.3809(4) 0.2547(3) 0.28835(11) 0.0283(11) Uani 1 1 d . . .
H46 H 0.3420 0.2413 0.3091 0.034 Uiso 1 1 calc R . .
C47 C 0.4929(4) 0.5114(3) 0.39778(10) 0.0247(11) Uani 1 1 d . . .
C48 C 0.5459(5) 0.4882(4) 0.42801(10) 0.0387(14) Uani 1 1 d . . .
H48 H 0.5814 0.4209 0.4308 0.046 Uiso 1 1 calc R . .
C49 C 0.5489(5) 0.5605(4) 0.45465(11) 0.0485(16) Uani 1 1 d . . .
H49 H 0.5874 0.5428 0.4752 0.058 Uiso 1 1 calc R . .
C50 C 0.4970(5) 0.6562(4) 0.45137(13) 0.0470(15) Uani 1 1 d . . .
H50 H 0.4980 0.7053 0.4697 0.056 Uiso 1 1 calc R . .
C51 C 0.4428(5) 0.6821(5) 0.42144(15) 0.0659(19) Uani 1 1 d . . .
H51 H 0.4062 0.7491 0.4190 0.079 Uiso 1 1 calc R . .
C52 C 0.4419(5) 0.6098(4) 0.39474(13) 0.0513(16) Uani 1 1 d . . .
H52 H 0.4054 0.6286 0.3740 0.062 Uiso 1 1 calc R . .
C53 C 0.3543(4) 0.4519(3) 0.34239(10) 0.0242(10) Uani 1 1 d . . .
C54 C 0.2565(4) 0.3980(4) 0.35364(11) 0.0282(11) Uani 1 1 d . . .
H54 H 0.2644 0.3408 0.3692 0.034 Uiso 1 1 calc R . .
C55 C 0.1480(4) 0.4272(4) 0.34225(12) 0.0366(12) Uani 1 1 d . . .
H55 H 0.0822 0.3905 0.3506 0.044 Uiso 1 1 calc R . .
C56 C 0.1335(4) 0.5081(4) 0.31918(13) 0.0419(14) Uani 1 1 d . . .
H56 H 0.0587 0.5269 0.3114 0.050 Uiso 1 1 calc R . .
C57 C 0.2301(5) 0.5616(4) 0.30749(12) 0.0421(14) Uani 1 1 d . . .
H57 H 0.2221 0.6167 0.2912 0.051 Uiso 1 1 calc R . .
C58 C 0.3381(4) 0.5348(4) 0.31953(12) 0.0356(12) Uani 1 1 d . . .
H58 H 0.4032 0.5741 0.3120 0.043 Uiso 1 1 calc R . .
C59 C 0.6007(4) 0.4837(3) 0.33418(11) 0.0261(11) Uani 1 1 d . . .
C60 C 0.6966(4) 0.5308(4) 0.34819(12) 0.0321(12) Uani 1 1 d . . .
H60 H 0.7024 0.5368 0.3722 0.038 Uiso 1 1 calc R . .
C61 C 0.7842(4) 0.5695(4) 0.32816(13) 0.0371(12) Uani 1 1 d . . .
H61 H 0.8501 0.6007 0.3385 0.044 Uiso 1 1 calc R . .
C62 C 0.7772(5) 0.5632(4) 0.29339(14) 0.0444(14) Uani 1 1 d . . .
H62 H 0.8377 0.5901 0.2796 0.053 Uiso 1 1 calc R . .
C63 C 0.6812(5) 0.5174(4) 0.27858(12) 0.0383(13) Uani 1 1 d . . .
H63 H 0.6751 0.5138 0.2545 0.046 Uiso 1 1 calc R . .
C64 C 0.5949(4) 0.4772(3) 0.29867(11) 0.0292(11) Uani 1 1 d . . .
H64 H 0.5302 0.4443 0.2883 0.035 Uiso 1 1 calc R . .
C65 C 0.095(2) 0.5374(17) 0.4299(4) 0.072(7) Uiso 0.40 1 d PD A 1
H65A H 0.1333 0.4888 0.4137 0.086 Uiso 0.40 1 calc PR A 1
H65B H 0.1486 0.5957 0.4357 0.086 Uiso 0.40 1 calc PR A 1
C66 C -0.0172(18) 0.580(3) 0.4153(9) 0.211(16) Uiso 0.40 1 d PD A 1
H66A H -0.0237 0.5601 0.3911 0.253 Uiso 0.40 1 calc PR A 1
H66B H -0.0174 0.6587 0.4167 0.253 Uiso 0.40 1 calc PR A 1
C67 C -0.1197(15) 0.5358(13) 0.4351(4) 0.065(5) Uiso 0.40 1 d PD A 1
H67A H -0.1737 0.4988 0.4196 0.078 Uiso 0.40 1 calc PR A 1
H67B H -0.1618 0.5935 0.4468 0.078 Uiso 0.40 1 calc PR A 1
C68 C -0.0684(10) 0.4581(11) 0.4609(4) 0.048(4) Uiso 0.40 1 d PD A 1
H68A H -0.0992 0.4709 0.4840 0.058 Uiso 0.40 1 calc PR A 1
H68B H -0.0839 0.3836 0.4543 0.058 Uiso 0.40 1 calc PR A 1
C65A C 0.1345(11) 0.5302(10) 0.4321(3) 0.064(5) Uiso 0.60 1 d PD A 2
H65C H 0.1650 0.4749 0.4167 0.077 Uiso 0.60 1 calc PR A 2
H65D H 0.1997 0.5698 0.4422 0.077 Uiso 0.60 1 calc PR A 2
C66A C 0.0508(10) 0.6051(9) 0.4134(3) 0.091(4) Uiso 0.60 1 d PD A 2
H66C H 0.0366 0.6713 0.4263 0.109 Uiso 0.60 1 calc PR A 2
H66D H 0.0778 0.6226 0.3902 0.109 Uiso 0.60 1 calc PR A 2
C67A C -0.0554(10) 0.5322(9) 0.4130(3) 0.072(4) Uiso 0.60 1 d PD A 2
H67C H -0.1266 0.5742 0.4095 0.087 Uiso 0.60 1 calc PR A 2
H67D H -0.0490 0.4793 0.3945 0.087 Uiso 0.60 1 calc PR A 2
C68A C -0.0580(9) 0.4783(11) 0.4471(3) 0.079(4) Uiso 0.60 1 d PD A 2
H68C H -0.1106 0.5157 0.4628 0.094 Uiso 0.60 1 calc PR A 2
H68D H -0.0838 0.4037 0.4448 0.094 Uiso 0.60 1 calc PR A 2
H1 H 0.4013(18) 0.214(4) 0.3609(10) 0.043(14) Uiso 1 1 d D . .
H2 H 0.462(3) 0.289(3) 0.4088(7) 0.042(13) Uiso 1 1 d D . .

loop_
_atom_site_aniso_label
_atom_site_aniso_U_11
_atom_site_aniso_U_22
_atom_site_aniso_U_33
_atom_site_aniso_U_23
_atom_site_aniso_U_13
_atom_site_aniso_U_12
Ru1 0.02126(13) 0.02188(16) 0.01942(14) 0.00024(14) -0.00047(19) 0.0000(2)
P1 0.0253(6) 0.0232(6) 0.0218(6) -0.0010(5) -0.0001(5) -0.0004(5)
P2 0.0247(7) 0.0237(6) 0.0219(5) -0.0001(5) 0.0008(5) -0.0008(5)
O1 0.028(2) 0.047(2) 0.038(2) 0.0032(16) -0.0071(16) -0.0088(17)
O2 0.058(3) 0.099(3) 0.067(3) -0.015(2) 0.000(2) -0.008(3)
N1 0.023(2) 0.024(2) 0.020(2) 0.0036(16) 0.0013(17) -0.0010(17)
N2 0.025(2) 0.022(2) 0.026(2) 0.0018(16) -0.0009(17) 0.0005(16)
C1 0.034(3) 0.025(3) 0.024(2) 0.005(2) 0.003(2) 0.000(2)
C2 0.020(3) 0.026(2) 0.021(2) -0.0034(18) -0.0032(19) 0.0034(19)
C3 0.028(3) 0.027(3) 0.032(3) 0.007(2) 0.004(2) -0.008(2)
C4 0.032(3) 0.031(2) 0.030(2) 0.0056(19) 0.001(2) 0.001(3)
C5 0.024(3) 0.028(3) 0.027(3) 0.010(2) 0.000(2) -0.005(2)
C6 0.021(3) 0.030(3) 0.030(3) 0.008(2) 0.005(2) -0.002(2)
C7 0.037(3) 0.035(3) 0.039(3) 0.003(2) 0.010(2) 0.000(3)
C8 0.028(3) 0.048(3) 0.040(3) 0.011(2) 0.004(2) 0.002(2)
C9 0.029(3) 0.048(3) 0.027(3) 0.010(2) -0.009(2) -0.006(2)
C10 0.021(2) 0.041(3) 0.031(3) 0.011(2) 0.006(2) -0.003(2)
C11 0.029(3) 0.049(3) 0.031(3) -0.003(2) 0.003(2) -0.001(2)
C12 0.043(4) 0.070(4) 0.032(3) 0.004(3) 0.001(3) -0.002(3)
C13 0.041(4) 0.057(4) 0.051(4) -0.017(3) 0.012(3) -0.004(3)
C14 0.026(3) 0.045(3) 0.044(3) -0.008(3) -0.005(2) -0.001(2)
C15 0.088(5) 0.045(4) 0.051(4) -0.005(3) -0.009(3) 0.013(3)
C16 0.052(4) 0.066(4) 0.035(3) -0.020(3) 0.003(3) -0.019(3)
C17 0.019(2) 0.032(3) 0.029(3) 0.011(2) -0.003(2) 0.000(2)
C18 0.030(3) 0.027(3) 0.035(3) 0.008(2) -0.009(2) -0.003(2)
C19 0.038(3) 0.034(3) 0.051(3) 0.012(3) -0.014(3) -0.004(3)
C20 0.030(3) 0.055(4) 0.049(3) 0.021(3) -0.011(3) -0.010(3)
C21 0.023(3) 0.056(4) 0.038(3) 0.017(3) 0.002(2) 0.004(3)
C22 0.032(3) 0.039(3) 0.029(3) 0.013(2) 0.001(2) 0.003(3)
C23 0.041(3) 0.035(3) 0.034(3) 0.000(2) -0.010(2) -0.003(3)
C24 0.049(3) 0.052(4) 0.043(3) 0.000(3) -0.001(3) 0.005(3)
C25 0.058(4) 0.044(4) 0.051(3) -0.008(3) -0.013(3) -0.004(3)
C26 0.029(3) 0.055(4) 0.031(3) -0.002(2) -0.004(2) 0.018(3)
C27 0.071(4) 0.044(4) 0.060(4) -0.014(3) -0.017(3) 0.019(3)
C28 0.057(4) 0.113(6) 0.027(3) 0.000(4) 0.009(3) 0.012(4)
C29 0.023(3) 0.029(2) 0.028(2) -0.0014(17) 0.004(2) -0.002(3)
C30 0.037(3) 0.030(2) 0.029(2) -0.0004(18) 0.000(3) 0.000(3)
C31 0.060(3) 0.025(2) 0.039(3) 0.0074(19) 0.010(3) 0.005(4)
C32 0.064(4) 0.023(2) 0.050(3) -0.008(2) 0.005(3) -0.014(3)
C33 0.076(5) 0.037(3) 0.030(3) -0.005(2) -0.008(3) -0.013(3)
C34 0.055(4) 0.034(3) 0.027(2) -0.0012(19) -0.005(3) -0.006(3)
C35 0.025(3) 0.026(3) 0.022(2) 0.0021(19) 0.001(2) 0.000(2)
C36 0.035(3) 0.028(3) 0.039(3) 0.000(2) 0.011(2) -0.001(2)
C37 0.040(3) 0.033(3) 0.046(3) 0.001(2) 0.014(3) 0.013(3)
C38 0.027(3) 0.045(3) 0.038(3) 0.017(2) 0.004(2) 0.003(2)
C39 0.032(3) 0.040(3) 0.030(3) 0.006(2) -0.002(2) -0.009(2)
C40 0.032(3) 0.028(3) 0.025(2) 0.000(2) 0.003(2) -0.004(2)
C41 0.035(3) 0.018(2) 0.025(2) -0.0047(17) -0.0021(19) -0.002(2)
C42 0.043(4) 0.028(2) 0.028(2) -0.006(2) -0.001(2) 0.000(2)
C43 0.068(5) 0.033(3) 0.025(3) 0.004(2) -0.003(3) -0.006(3)
C44 0.066(4) 0.026(3) 0.038(3) -0.001(2) -0.024(3) 0.002(3)
C45 0.044(3) 0.027(3) 0.037(3) -0.004(2) -0.014(3) 0.006(2)
C46 0.038(3) 0.024(3) 0.024(2) 0.000(2) -0.007(2) 0.002(2)
C47 0.023(3) 0.024(2) 0.027(2) 0.0019(18) 0.0029(19) -0.004(2)
C48 0.061(4) 0.024(2) 0.031(3) -0.0035(19) -0.001(3) 0.009(3)
C49 0.076(5) 0.042(3) 0.027(2) -0.005(2) -0.008(3) 0.001(3)
C50 0.055(4) 0.036(3) 0.050(3) -0.020(2) 0.007(3) -0.003(3)
C51 0.073(5) 0.048(4) 0.076(4) -0.030(3) -0.034(4) 0.028(3)
C52 0.069(4) 0.033(3) 0.052(3) -0.015(3) -0.028(3) 0.011(3)
C53 0.029(3) 0.023(3) 0.021(2) 0.000(2) -0.001(2) 0.003(2)
C54 0.027(3) 0.030(3) 0.027(3) 0.001(2) -0.002(2) 0.001(2)
C55 0.022(3) 0.043(3) 0.044(3) 0.000(3) -0.003(2) 0.003(2)
C56 0.023(3) 0.057(4) 0.045(3) -0.001(3) -0.006(3) 0.010(3)
C57 0.039(3) 0.053(4) 0.035(3) 0.008(3) -0.009(3) 0.021(3)
C58 0.032(3) 0.038(3) 0.037(3) 0.008(2) -0.001(2) 0.002(2)
C59 0.027(3) 0.017(2) 0.033(3) -0.004(2) 0.001(2) 0.000(2)
C60 0.035(3) 0.029(3) 0.032(3) 0.001(2) 0.004(2) -0.005(2)
C61 0.029(3) 0.034(3) 0.048(3) 0.003(3) 0.007(2) -0.006(2)
C62 0.040(3) 0.035(3) 0.058(4) 0.004(3) 0.015(3) -0.003(3)
C63 0.053(4) 0.031(3) 0.030(3) 0.001(2) 0.012(3) -0.001(3)
C64 0.035(3) 0.025(3) 0.027(3) 0.004(2) 0.003(2) 0.000(2)

loop_
_atom_type_symbol
_atom_type_description
_atom_type_scat_dispersion_real
_atom_type_scat_dispersion_imag
_atom_type_scat_source
C C 0.0033 0.0016 'International Tables Vol C Tables 4.2.6.8 and 6.1.1.4'
H H 0.0000 0.0000 'International Tables Vol C Tables 4.2.6.8 and 6.1.1.4'
N N 0.0061 0.0033 'International Tables Vol C Tables 4.2.6.8 and 6.1.1.4'
O O 0.0106 0.0060 'International Tables Vol C Tables 4.2.6.8 and 6.1.1.4'
P P 0.1023 0.0942 'International Tables Vol C Tables 4.2.6.8 and 6.1.1.4'
Ru Ru -1.2594 0.8363 'International Tables Vol C Tables 4.2.6.8 and 6.1.1.4'

loop_
_geom_angle_atom_site_label_1
_geom_angle_atom_site_label_2
_geom_angle_atom_site_label_3
_geom_angle
H2 Ru1 H1 88(2)
H2 Ru1 C1 96.0(16)
H1 Ru1 C1 175.1(16)
H2 Ru1 C2 78.3(15)
H1 Ru1 C2 85.3(16)
C1 Ru1 C2 97.63(17)
H2 Ru1 P2 75.5(15)
H1 Ru1 P2 86.9(16)
C1 Ru1 P2 92.13(14)
C2 Ru1 P2 152.83(11)
H2 Ru1 P1 164.6(15)
H1 Ru1 P1 76.8(16)
C1 Ru1 P1 98.65(14)
C2 Ru1 P1 104.11(11)
P2 Ru1 P1 99.36(4)
C41 P1 C35 101.23(19)
C41 P1 C29 97.27(18)
C35 P1 C29 99.7(2)
C41 P1 Ru1 115.94(13)
C35 P1 Ru1 117.91(14)
C29 P1 Ru1 120.98(13)
C53 P2 C59 103.4(2)
C53 P2 C47 98.31(19)
C59 P2 C47 98.6(2)
C53 P2 Ru1 118.47(15)
C59 P2 Ru1 119.23(15)
C47 P2 Ru1 115.15(14)
C65 O2 C68A 92.1(11)
C65 O2 C65A 18.5(11)
C68A O2 C65A 109.9(8)
C65 O2 C68 116.0(12)
C68A O2 C68 23.9(6)
C65A O2 C68 133.8(8)
C3 N1 C2 112.3(4)
C3 N1 C5 119.0(4)
C2 N1 C5 126.8(3)
C4 N2 C2 112.1(4)
C4 N2 C17 117.9(4)
C2 N2 C17 129.5(4)
O1 C1 Ru1 174.8(4)
N2 C2 N1 101.5(3)
N2 C2 Ru1 132.9(3)
N1 C2 Ru1 125.3(3)
C4 C3 N1 106.6(4)
C3 C4 N2 107.5(4)
C6 C5 C10 122.9(4)
C6 C5 N1 116.9(4)
C10 C5 N1 120.1(4)
C5 C6 C7 117.7(4)
C5 C6 C11 122.8(4)
C7 C6 C11 119.2(4)
C8 C7 C6 120.9(5)
C9 C8 C7 120.3(5)
C8 C9 C10 120.8(4)
C5 C10 C9 117.3(4)
C5 C10 C14 121.8(4)
C9 C10 C14 120.8(4)
C12 C11 C6 110.7(4)
C12 C11 C13 110.0(4)
C6 C11 C13 113.4(4)
C10 C14 C16 113.3(4)
C10 C14 C15 110.2(4)
C16 C14 C15 110.4(4)
C22 C17 C18 122.9(4)
C22 C17 N2 119.1(4)
C18 C17 N2 117.5(4)
C17 C18 C19 117.1(5)
C17 C18 C23 123.9(4)
C19 C18 C23 119.0(4)
C20 C19 C18 121.1(5)
C21 C20 C19 119.8(5)
C20 C21 C22 121.7(5)
C17 C22 C21 117.4(5)
C17 C22 C26 124.2(4)
C21 C22 C26 118.3(5)
C18 C23 C24 109.8(4)
C18 C23 C25 114.3(4)
C24 C23 C25 109.1(4)
C27 C26 C22 112.8(4)
C27 C26 C28 110.1(5)
C22 C26 C28 110.2(5)
C34 C29 C30 117.6(4)
C34 C29 P1 123.5(3)
C30 C29 P1 118.5(3)
C31 C30 C29 121.2(4)
C30 C31 C32 119.5(4)
C33 C32 C31 119.8(4)
C32 C33 C34 120.5(4)
C33 C34 C29 121.3(4)
C36 C35 C40 117.5(4)
C36 C35 P1 125.0(4)
C40 C35 P1 117.6(3)
C35 C36 C37 121.6(5)
C36 C37 C38 120.4(5)
C37 C38 C39 118.9(5)
C40 C39 C38 120.0(5)
C39 C40 C35 121.6(4)
C46 C41 C42 118.2(4)
C46 C41 P1 118.5(3)
C42 C41 P1 123.3(3)
C43 C42 C41 121.2(4)
C42 C43 C44 119.8(5)
C43 C44 C45 119.7(5)
C46 C45 C44 120.0(5)
C45 C46 C41 121.1(5)
C48 C47 C52 117.3(4)
C48 C47 P2 121.3(3)
C52 C47 P2 121.3(3)
C47 C48 C49 121.8(4)
C50 C49 C48 120.1(5)
C49 C50 C51 119.7(5)
C50 C51 C52 119.7(5)
C47 C52 C51 121.4(5)
C58 C53 C54 117.5(4)
C58 C53 P2 124.7(4)
C54 C53 P2 117.6(3)
C55 C54 C53 120.5(4)
C56 C55 C54 121.4(5)
C55 C56 C57 118.7(5)
C58 C57 C56 120.1(5)
C57 C58 C53 121.8(5)
C60 C59 C64 117.6(4)
C60 C59 P2 120.3(3)
C64 C59 P2 121.5(3)
C61 C60 C59 121.4(4)
C62 C61 C60 120.4(5)
C61 C62 C63 119.5(5)
C64 C63 C62 119.9(5)
C63 C64 C59 121.2(5)
O2 C65 C66 102.9(17)
C65 C66 C67 110.1(19)
C66 C67 C68 105.6(16)
O2 C68 C67 102.3(10)
O2 C65A C66A 102.0(9)
C67A C66A C65A 98.3(9)
C68A C67A C66A 106.0(9)
O2 C68A C67A 104.8(9)

loop_
_geom_bond_atom_site_label_1
_geom_bond_atom_site_label_2
_geom_bond_distance
Ru1 H2 1.592(10)
Ru1 H1 1.602(10)
Ru1 C1 1.897(5)
Ru1 C2 2.087(4)
Ru1 P2 2.3333(12)
Ru1 P1 2.3832(11)
P1 C41 1.850(4)
P1 C35 1.853(4)
P1 C29 1.862(4)
P2 C53 1.850(4)
P2 C59 1.851(5)
P2 C47 1.866(4)
O1 C1 1.169(5)
O2 C65 1.401(13)
O2 C68A 1.432(10)
O2 C65A 1.500(10)
O2 C68 1.507(11)
N1 C3 1.383(5)
N1 C2 1.395(5)
N1 C5 1.464(6)
N2 C4 1.379(5)
N2 C2 1.389(5)
N2 C17 1.467(5)
C3 C4 1.347(7)
C5 C6 1.388(6)
C5 C10 1.397(6)
C6 C7 1.395(6)
C6 C11 1.515(6)
C7 C8 1.385(7)
C8 C9 1.379(6)
C9 C10 1.405(6)
C10 C14 1.523(7)
C11 C12 1.514(6)
C11 C13 1.541(7)
C14 C16 1.524(6)
C14 C15 1.534(7)
C17 C22 1.390(6)
C17 C18 1.393(6)
C18 C19 1.408(6)
C18 C23 1.517(7)
C19 C20 1.378(7)
C20 C21 1.373(7)
C21 C22 1.392(7)
C22 C26 1.530(7)
C23 C24 1.532(7)
C23 C25 1.542(7)
C26 C27 1.520(7)
C26 C28 1.540(7)
C29 C34 1.381(5)
C29 C30 1.394(5)
C30 C31 1.380(6)
C31 C32 1.382(6)
C32 C33 1.369(6)
C33 C34 1.371(6)
C35 C36 1.384(6)
C35 C40 1.399(6)
C36 C37 1.385(6)
C37 C38 1.386(7)
C38 C39 1.394(6)
C39 C40 1.382(6)
C41 C46 1.387(6)
C41 C42 1.402(6)
C42 C43 1.382(6)
C43 C44 1.383(7)
C44 C45 1.397(7)
C45 C46 1.383(6)
C47 C48 1.370(6)
C47 C52 1.380(6)
C48 C49 1.389(6)
C49 C50 1.355(7)
C50 C51 1.374(7)
C51 C52 1.391(7)
C53 C58 1.392(6)
C53 C54 1.394(6)
C54 C55 1.386(6)
C55 C56 1.376(7)
C56 C57 1.387(7)
C57 C58 1.381(7)
C59 C60 1.376(6)
C59 C64 1.401(6)
C60 C61 1.376(6)
C61 C62 1.373(7)
C62 C63 1.382(7)
C63 C64 1.373(6)
C65 C66 1.522(10)
C66 C67 1.528(10)
C67 C68 1.532(9)
C65A C66A 1.542(9)
C66A C67A 1.537(9)
C67A C68A 1.503(9)
